data_1531003
loop_
_publ_author_name
'Yakubovich, O.V.'
'Egorov-Tismenko, Yu.K.'
'Simonov, M.A.'
'Belov, N.V.'

_publ_section_title
;
 The crystal structure of a synthetic variety of alluaudite Na2
 (Fe(3+))0.5 (Fe(2+))0.5)2 (Fe(2+)) (P O4)3
;
_journal_name_full 'Doklady Akademii Nauk SSSR'
_journal_page_first 1123
_journal_page_last 1126
_journal_volume 236
_journal_year 1977
_chemical_formula_sum 'Fe3 Na2 O12 P3'
_chemical_name_systematic 'Na2 Fe3 (P O4)3'
_space_group_IT_number 15
_symmetry_space_group_name_Hall '-I 2a'
_symmetry_space_group_name_H-M 'I 1 1 2/a'
_cell_angle_alpha 90
_cell_angle_beta 90
_cell_angle_gamma 90
_cell_formula_units_Z 4
_cell_length_a 10.923
_cell_length_b 6.5
_cell_length_c 12.538
_cell_volume 890.192
_citation_journal_id_ASTM DANKAS
_cod_data_source_file Yakubovich_DANKAS_1977_259.cif
_cod_data_source_block Fe3Na2O12P3
_cod_original_cell_volume 890.1918
_cod_original_sg_symbol_Hall '-C 2yc (-x+z,x,y)'
_cod_database_code 1531003

loop_
_symmetry_equiv_pos_as_xyz
x,y,z
-x+1/2,-y,z
-x,-y,-z
x-1/2,y,-z
x+1/2,y+1/2,z+1/2
-x+1,-y+1/2,z+1/2
-x+1/2,-y+1/2,-z+1/2
x,y+1/2,-z+1/2

loop_
_atom_site_label
_atom_site_type_symbol
_atom_site_fract_x
_atom_site_fract_y
_atom_site_fract_z
_atom_site_occupancy
_atom_site_U_iso_or_equiv
O3 O-2 0.9116 0.0194 0.9138 1 0.0
Fe1 Fe+2 0.47036 0.33648 0.09126 1 0.0
O5 O-2 0.4727 0.1595 0.4259 1 0.0
O2 O-2 0.3516 0.103 0.6131 1 0.0
O1 O-2 0.706 0.1694 0.5334 1 0.0
O4 O-2 0.3782 0.0518 0.8495 1 0.0
Na2 Na+1 0.25 0.5 0.2345 1 0.0
Fe2 Fe+2 0.25 0.5 0.51931 1 0.0
P2 P+5 0.9855 0.3613 0.6416 1 0.0
Na1 Na+1 0.75 0.25 0.25 1 0.0
P1 P+5 0.25 0.5 0.9624 1 0.0
O6 O-2 0.5773 0.1906 0.7494 1 0.0
